data_2105838
loop_
_publ_author_name
'Madsen, Solveig R\/ogild'
'Lock, Nina'
'Overgaard, Jacob'
'Iversen, Bo Brummerstedt'

_publ_section_title
;
 Anisotropic thermal expansion in a metal--organic framework
;
_journal_coeditor_code GW5029
_journal_issue 3
_journal_name_full 'Acta Crystallographica Section B'
_journal_page_first 595
_journal_page_last 601
_journal_paper_doi 10.1107/S2052520614003497
_journal_volume 70
_journal_year 2014
_chemical_formula_moiety 'C9 H3 Mn O6, C6 H11 N2'
_chemical_formula_sum 'C15 H14 Mn N2 O6'
_chemical_formula_weight 373.22
_chemical_name_systematic
;
 ?
;
_space_group_crystal_system orthorhombic
_space_group_IT_number 61
_space_group_name_Hall '-P 2ac 2ab'
_space_group_name_H-M_alt 'P b c a'
_symmetry_space_group_name_Hall '-P 2ac 2ab'
_symmetry_space_group_name_H-M 'P b c a'
_atom_sites_solution_hydrogens geom
_atom_sites_solution_primary direct
_atom_sites_solution_secondary difmap
_audit_creation_method
;
  Olex2 1.2
  (compiled Apr 23 2013 17:59:47, GUI svn.r4466)
;
_cell_angle_alpha 90
_cell_angle_beta 90
_cell_angle_gamma 90
_cell_formula_units_Z 8
_cell_length_a 14.8837(6)
_cell_length_b 12.4554(5)
_cell_length_c 16.6018(5)
_cell_measurement_reflns_used 1836
_cell_measurement_temperature 280(2)
_cell_measurement_theta_max 29.2704
_cell_measurement_theta_min 2.4487
_cell_volume 3077.7(2)
_computing_cell_refinement
;
CrysAlisPro, Agilent Technologies,
Version 1.171.35.8 (release 07-03-2011 CrysAlis171 .NET)
(compiled Mar  7 2011,18:06:32)
;
_computing_data_collection
;
CrysAlisPro, Agilent Technologies,
Version 1.171.35.8 (release 07-03-2011 CrysAlis171 .NET)
(compiled Mar  7 2011,18:06:32)
;
_computing_data_reduction
;
CrysAlisPro, Agilent Technologies,
Version 1.171.35.8 (release 07-03-2011 CrysAlis171 .NET)
(compiled Mar  7 2011,18:06:32)
;
_computing_molecular_graphics
;
O. V. Dolomanov, L. J. Bourhis, R. J. Gildea, J. A. K. Howard and H. Puschmann,
OLEX2: a complete structure solution, refinement and analysis program.
J. Appl. Cryst. (2009). 42, 339-341.
;
_computing_publication_material
;
O. V. Dolomanov, L. J. Bourhis, R. J. Gildea, J. A. K. Howard and H. Puschmann,
OLEX2: a complete structure solution, refinement and analysis program.
J. Appl. Cryst. (2009). 42, 339-341.
;
_computing_structure_refinement
;
SHELXL, G.M. Sheldrick, Acta Cryst.
(2008). A64, 112-122
;
_diffrn_ambient_temperature 280.15
_diffrn_detector_area_resol_mean 10.3590
_diffrn_measured_fraction_theta_full 1.000
_diffrn_measured_fraction_theta_max 0.877
_diffrn_measurement_device_type 'SuperNova, Single source at offset), Atlas'
_diffrn_measurement_method '\w scans'
_diffrn_radiation_source 'SuperNova (Mo) X-ray Source'
_diffrn_radiation_type MoK\a
_diffrn_radiation_wavelength 0.71073
_diffrn_reflns_av_R_equivalents 0.0687
_diffrn_reflns_limit_h_max 15
_diffrn_reflns_limit_h_min -18
_diffrn_reflns_limit_k_max 16
_diffrn_reflns_limit_k_min -12
_diffrn_reflns_limit_l_max 22
_diffrn_reflns_limit_l_min -19
_diffrn_reflns_number 11023
_diffrn_reflns_theta_full 25.242
_diffrn_reflns_theta_max 29.335
_diffrn_reflns_theta_min 2.454
_exptl_absorpt_coefficient_mu 0.893
_exptl_absorpt_correction_T_max 1.00000
_exptl_absorpt_correction_T_min 0.98087
_exptl_absorpt_correction_type multi-scan
_exptl_absorpt_process_details
;
CrysAlisPro, Agilent Technologies,
Version 1.171.35.8 (release 07-03-2011 CrysAlis171 .NET)
(compiled Mar  7 2011,18:06:32)
Empirical absorption correction using spherical harmonics,
 implemented in SCALE3 ABSPACK scaling algorithm.
;
_exptl_crystal_colour colorless
_exptl_crystal_density_diffrn 1.611
_exptl_crystal_density_method 'not measured'
_exptl_crystal_description prism
_exptl_crystal_F_000 1528
_exptl_crystal_size_max 0.15
_exptl_crystal_size_mid 0.11
_exptl_crystal_size_min 0.07
_refine_diff_density_max 0.863
_refine_diff_density_min -0.645
_refine_ls_extinction_method none
_refine_ls_goodness_of_fit_ref 1.032
_refine_ls_hydrogen_treatment constr
_refine_ls_matrix_type full
_refine_ls_number_parameters 210
_refine_ls_number_reflns 3700
_refine_ls_number_restraints 284
_refine_ls_restrained_S_all 1.028
_refine_ls_R_factor_all 0.1424
_refine_ls_R_factor_gt 0.0738
_refine_ls_shift/su_max 0.002
_refine_ls_shift/su_mean 0.000
_refine_ls_structure_factor_coef Fsqd
_refine_ls_weighting_details 'w=1/[\s^2^(Fo^2^)+(0.0707P)^2^+4.4689P] where P=(Fo^2^+2Fc^2^)/3'
_refine_ls_weighting_scheme calc
_refine_ls_wR_factor_gt 0.1551
_refine_ls_wR_factor_ref 0.1932
_reflns_number_gt 2103
_reflns_number_total 3700
_reflns_threshold_expression 'I > 2\s(I)'
_cod_data_source_file gw5029sup1.cif
_cod_data_source_block c280k
_cod_original_cell_volume 3077.69(19)
_cod_database_code 2105838
_cod_database_fobs_code 2105838
_shelx_space_group_comment
;
The symmetry employed for this shelxl refinement is uniquely defined
by the following loop, which should always be used as a source of
symmetry information in preference to the above space-group names.
They are only intended as comments.
;
_shelxl_version_number .2013

loop_
_space_group_symop_operation_xyz
'x, y, z'
'-x+1/2, -y, z+1/2'
'x+1/2, -y+1/2, -z'
'-x, y+1/2, -z+1/2'
'-x, -y, -z'
'x-1/2, y, -z-1/2'
'-x-1/2, y-1/2, z'
'x, -y-1/2, z-1/2'

loop_
_atom_site_type_symbol
_atom_site_label
_atom_site_fract_x
_atom_site_fract_y
_atom_site_fract_z
_atom_site_U_iso_or_equiv
_atom_site_adp_type
_atom_site_calc_flag
_atom_site_occupancy
_atom_site_disorder_assembly
_atom_site_disorder_group
O O1 0.5270(2) 0.3805(2) 0.50519(18) 0.0322(8) Uani d 1 . .
O O2 0.4989(2) 0.5849(3) 0.62392(19) 0.0354(8) Uani d 1 . .
C C9 0.7306(3) 0.5773(4) 0.4984(3) 0.0338(11) Uani d 1 . .
O O3 0.5934(3) 0.3515(3) 0.6698(2) 0.0436(9) Uani d 1 . .
C C2 0.5925(3) 0.2700(4) 0.8289(3) 0.0285(10) Uani d 1 . .
H H2 0.5568 0.2352 0.7911 0.034 Uiso calc 1 . .
C C8 0.6355(3) 0.4019(4) 0.7204(3) 0.0289(10) Uani d 1 . .
N N2A 0.376(2) 0.407(2) 0.8158(15) 0.051(6) Uiso d 0.172(7) A -2
C C10 0.3890(7) 0.2197(8) 0.6293(6) 0.091(3) Uiso d 0.828(7) A 1
H H10D 0.4363 0.1686 0.6376 0.136 Uiso calc 0.828(7) A 1
H H10E 0.4047 0.2666 0.5856 0.136 Uiso calc 0.828(7) A 1
H H10F 0.3343 0.1826 0.6165 0.136 Uiso calc 0.828(7) A 1
C C11A 0.351(2) 0.299(2) 0.7991(16) 0.045(6) Uiso d 0.172(7) A -2
H H11A 0.3218 0.2509 0.8331 0.054 Uiso calc 0.172(7) A -2
C C12A 0.3973(18) 0.3752(16) 0.6819(14) 0.025(5) Uiso d 0.172(7) A -2
H H12A 0.4080 0.3840 0.6271 0.031 Uiso calc 0.172(7) A -2
C C13A 0.398(3) 0.4513(19) 0.7431(17) 0.070(6) Uiso d 0.172(7) A -2
H H13A 0.4113 0.5235 0.7356 0.084 Uiso calc 0.172(7) A -2
C C14 0.3865(7) 0.5203(9) 0.8257(7) 0.098(4) Uiso d 0.828(7) A 1
H H14C 0.4182 0.5682 0.7895 0.118 Uiso calc 0.828(7) A 1
H H14D 0.3276 0.5508 0.8359 0.118 Uiso calc 0.828(7) A 1
C C15 0.4362(9) 0.5128(12) 0.9024(8) 0.135(5) Uiso d 0.828(7) A 1
H H15D 0.4971 0.4918 0.8918 0.202 Uiso calc 0.828(7) A 1
H H15E 0.4082 0.4604 0.9365 0.202 Uiso calc 0.828(7) A 1
H H15F 0.4357 0.5814 0.9287 0.202 Uiso calc 0.828(7) A 1
O O4 0.6712(3) 0.4915(3) 0.7051(2) 0.0442(9) Uani d 1 . .
C C5 0.7031(3) 0.3708(4) 0.9406(3) 0.0305(11) Uani d 1 . .
C C6 0.3469(3) 0.7812(4) 0.5375(3) 0.0307(11) Uani d 1 . .
H H6 0.3426 0.7544 0.4854 0.037 Uiso calc 1 . .
C C3 0.6411(3) 0.3606(4) 0.8063(3) 0.0278(10) Uani d 1 . .
C C4 0.6943(3) 0.4119(4) 0.8629(3) 0.0290(10) Uani d 1 . .
H H4 0.7246 0.4746 0.8488 0.035 Uiso calc 1 . .
C C1 0.4033(3) 0.7311(4) 0.5931(3) 0.0271(10) Uani d 1 . .
C C7 0.4614(3) 0.6385(4) 0.5689(3) 0.0266(10) Uani d 1 . .
C C12 0.3451(5) 0.2444(7) 0.7761(5) 0.0533(19) Uiso d 0.828(7) A 1
H H12 0.3278 0.1743 0.7876 0.064 Uiso calc 0.828(7) A 1
C C13 0.3433(6) 0.3250(7) 0.8301(6) 0.070(2) Uiso d 0.828(7) A 1
H H13 0.3252 0.3237 0.8837 0.084 Uiso calc 0.828(7) A 1
C C14A 0.342(4) 0.401(5) 0.897(2) 0.133(17) Uiso d 0.172(7) A -2
H H14A 0.3145 0.3325 0.9084 0.159 Uiso calc 0.172(7) A -2
H H14B 0.3005 0.4588 0.9086 0.159 Uiso calc 0.172(7) A -2
C C15A 0.429(4) 0.415(7) 0.941(4) 0.17(2) Uiso d 0.172(7) A -2
H H15A 0.4760 0.3769 0.9129 0.251 Uiso calc 0.172(7) A -2
H H15B 0.4235 0.3866 0.9945 0.251 Uiso calc 0.172(7) A -2
H H15C 0.4442 0.4897 0.9436 0.251 Uiso calc 0.172(7) A -2
Mn Mn1 0.60414(5) 0.48519(5) 0.58091(4) 0.0256(2) Uani d 1 . .
C C10A 0.362(6) 0.187(4) 0.673(4) 0.19(3) Uiso d 0.172(7) A -2
H H10A 0.3625 0.1243 0.7062 0.287 Uiso calc 0.172(7) A -2
H H10B 0.4090 0.1821 0.6334 0.287 Uiso calc 0.172(7) A -2
H H10C 0.3051 0.1932 0.6463 0.287 Uiso calc 0.172(7) A -2
C C11 0.3937(6) 0.3847(7) 0.7196(6) 0.060(2) Uiso d 0.828(7) A 1
H H11 0.4185 0.4331 0.6832 0.072 Uiso calc 0.828(7) A 1
N N1 0.3770(6) 0.2791(6) 0.6983(5) 0.067(2) Uiso d 0.828(7) A 1
N N1A 0.3771(19) 0.2842(16) 0.7239(14) 0.029(5) Uiso d 0.172(7) A -2
O O5 0.7090(3) 0.4841(3) 0.4876(2) 0.0541(11) Uani d 1 . .
O O6 0.6977(3) 0.6333(3) 0.5527(2) 0.0518(10) Uani d 1 . .
N N2 0.3754(6) 0.4103(6) 0.7851(5) 0.070(2) Uiso d 0.828(7) A 1

loop_
_atom_site_aniso_label
_atom_site_aniso_U_11
_atom_site_aniso_U_22
_atom_site_aniso_U_33
_atom_site_aniso_U_12
_atom_site_aniso_U_13
_atom_site_aniso_U_23
O1 0.0405(19) 0.0317(18) 0.0243(16) 0.0019(14) 0.0035(15) -0.0046(14)
O2 0.0439(19) 0.0310(18) 0.0312(17) 0.0103(14) -0.0018(15) -0.0007(14)
C9 0.032(3) 0.044(3) 0.026(2) -0.002(2) 0.000(2) 0.0021(19)
O3 0.062(2) 0.043(2) 0.0264(17) -0.0089(17) -0.0065(17) 0.0096(15)
C2 0.030(3) 0.029(2) 0.026(2) -0.0036(18) -0.008(2) -0.0002(19)
C8 0.024(2) 0.035(2) 0.028(2) 0.0019(18) -0.0035(18) 0.0093(18)
O4 0.055(2) 0.041(2) 0.0370(19) -0.0104(16) -0.0105(17) 0.0138(16)
C5 0.033(3) 0.032(3) 0.026(2) -0.002(2) -0.005(2) -0.0013(19)
C6 0.034(3) 0.033(3) 0.025(2) 0.002(2) -0.007(2) -0.003(2)
C3 0.028(2) 0.027(2) 0.029(2) -0.0012(18) -0.0035(18) 0.0038(17)
C4 0.029(2) 0.027(2) 0.030(2) -0.0030(19) -0.0022(19) 0.0038(18)
C1 0.026(2) 0.025(2) 0.030(2) 0.0029(17) -0.004(2) -0.0016(18)
C7 0.026(2) 0.026(2) 0.028(2) -0.0027(17) -0.0025(19) -0.0034(18)
Mn1 0.0309(4) 0.0252(4) 0.0206(4) 0.0001(3) 0.0019(3) 0.0012(3)
O5 0.063(3) 0.046(2) 0.054(2) -0.0200(19) 0.030(2) -0.0065(18)
O6 0.068(3) 0.044(2) 0.043(2) -0.0084(18) 0.026(2) -0.0010(17)

loop_
_atom_type_symbol
_atom_type_description
_atom_type_scat_dispersion_real
_atom_type_scat_dispersion_imag
_atom_type_scat_source
C C 0.0033 0.0016 'Int Tables Vol C Tables 4.2.6.8 and 6.1.1.4'
H H 0.0000 0.0000 'Int Tables Vol C Tables 4.2.6.8 and 6.1.1.4'
N N 0.0061 0.0033 'Int Tables Vol C Tables 4.2.6.8 and 6.1.1.4'
O O 0.0106 0.0060 'Int Tables Vol C Tables 4.2.6.8 and 6.1.1.4'
Mn Mn 0.3368 0.7283 'Int Tables Vol C Tables 4.2.6.8 and 6.1.1.4'

loop_
_geom_angle_atom_site_label_1
_geom_angle_atom_site_label_2
_geom_angle_atom_site_label_3
_geom_angle_site_symmetry_1
_geom_angle_site_symmetry_3
_geom_angle
C7 O1 Mn1 5_666 . 127.6(3)
C7 O2 Mn1 . . 113.1(3)
C5 C9 Mn1 2_664 . 172.5(3)
O5 C9 C5 . 2_664 118.9(4)
O5 C9 Mn1 . . 57.6(3)
O5 C9 O6 . . 122.6(5)
O6 C9 C5 . 2_664 118.4(5)
O6 C9 Mn1 . . 65.1(3)
C8 O3 Mn1 . . 92.0(3)
C1 C2 C3 4_646 . 120.8(4)
O3 C8 O4 . . 122.1(4)
O3 C8 C3 . . 120.1(4)
O3 C8 Mn1 . . 59.8(2)
O4 C8 C3 . . 117.7(4)
O4 C8 Mn1 . . 62.6(2)
C3 C8 Mn1 . . 171.6(3)
C11A N2A C14A . . 93(3)
C13A N2A C11A . . 105.9(18)
C13A N2A C14A . . 158(3)
N1A C11A N2A . . 103.8(19)
N1A C12A C13A . . 101.2(17)
N2A C13A C12A . . 111.6(18)
C15 C14 N2 . . 112.1(10)
C8 O4 Mn1 . . 88.2(3)
C6 C5 C9 4_646 2_665 121.6(4)
C6 C5 C4 4_646 . 119.1(4)
C4 C5 C9 . 2_665 119.3(4)
C5 C6 C1 4_656 . 120.6(4)
C2 C3 C8 . . 119.9(4)
C4 C3 C2 . . 119.2(4)
C4 C3 C8 . . 120.8(4)
C3 C4 C5 . . 120.8(4)
C2 C1 C6 4_656 . 119.3(4)
C2 C1 C7 4_656 . 119.6(4)
C6 C1 C7 . . 121.0(4)
O1 C7 C1 5_666 . 119.0(4)
O2 C7 O1 . 5_666 123.0(4)
O2 C7 C1 . . 118.0(4)
C13 C12 N1 . . 112.3(8)
C12 C13 N2 . . 101.9(9)
N2A C14A C15A . . 99(4)
O1 Mn1 C9 . . 110.36(14)
O1 Mn1 O3 . . 84.03(12)
O1 Mn1 C8 . . 112.24(14)
O1 Mn1 O4 . . 141.40(12)
O1 Mn1 O5 . . 87.90(14)
O1 Mn1 O6 . . 132.47(13)
O2 Mn1 O1 . . 99.06(13)
O2 Mn1 C9 . . 117.03(15)
O2 Mn1 O3 . . 99.29(14)
O2 Mn1 C8 . . 93.83(14)
O2 Mn1 O4 . . 89.93(14)
O2 Mn1 O5 . . 139.85(14)
O2 Mn1 O6 . . 92.59(13)
O3 Mn1 C9 . . 136.95(15)
O3 Mn1 C8 . . 28.22(13)
O3 Mn1 O4 . . 57.43(12)
O3 Mn1 O6 . . 139.24(14)
C8 Mn1 C9 . . 121.35(15)
O4 Mn1 C9 . . 98.24(14)
O4 Mn1 C8 . . 29.29(13)
O4 Mn1 O6 . . 83.94(13)
O5 Mn1 C9 . . 27.89(14)
O5 Mn1 O3 . . 120.80(15)
O5 Mn1 C8 . . 120.11(16)
O5 Mn1 O4 . . 108.95(16)
O5 Mn1 O6 . . 56.34(13)
O6 Mn1 C9 . . 28.49(14)
O6 Mn1 C8 . . 112.72(15)
N2 C11 N1 . . 117.1(9)
C10 N1 C12 . . 128.9(8)
C10 N1 C11 . . 134.5(9)
C11 N1 C12 . . 96.6(7)
C11A N1A C12A . . 115.5(18)
C11A N1A C10A . . 127(3)
C12A N1A C10A . . 115(3)
C9 O5 Mn1 . . 94.5(3)
C9 O6 Mn1 . . 86.4(3)
C13 N2 C14 . . 119.0(9)
C11 N2 C14 . . 129.0(9)
C11 N2 C13 . . 112.0(9)

loop_
_geom_bond_atom_site_label_1
_geom_bond_atom_site_label_2
_geom_bond_site_symmetry_2
_geom_bond_distance
O1 C7 5_666 1.265(5)
O1 Mn1 . 2.145(3)
O2 C7 . 1.262(5)
O2 Mn1 . 2.123(3)
C9 C5 2_664 1.521(7)
C9 Mn1 . 2.595(5)
C9 O5 . 1.218(6)
C9 O6 . 1.240(6)
O3 C8 . 1.221(6)
O3 Mn1 . 2.231(3)
C2 C3 . 1.392(6)
C2 C1 4_646 1.385(6)
C8 O4 . 1.263(6)
C8 C3 . 1.517(6)
C8 Mn1 . 2.581(5)
N2A C11A . 1.417(19)
N2A C13A . 1.367(18)
N2A C14A . 1.44(3)
C10 N1 . 1.375(12)
C11A N1A . 1.324(18)
C12A C13A . 1.389(18)
C12A N1A . 1.364(18)
C14 C15 . 1.475(15)
C14 N2 . 1.536(13)
O4 Mn1 . 2.292(4)
C5 C9 2_665 1.521(7)
C5 C6 4_646 1.390(6)
C5 C4 . 1.395(6)
C6 C5 4_656 1.390(6)
C6 C1 . 1.394(6)
C3 C4 . 1.385(6)
C1 C2 4_656 1.385(6)
C1 C7 . 1.497(6)
C7 O1 5_666 1.265(5)
C12 C13 . 1.347(12)
C12 N1 . 1.442(11)
C13 N2 . 1.383(11)
C14A C15A . 1.49(3)
Mn1 O5 . 2.198(4)
Mn1 O6 . 2.358(4)
C10A N1A . 1.49(3)
C11 N1 . 1.384(11)
C11 N2 . 1.166(11)
